data_4111622
loop_
_publ_author_name
'Maria Paz Martin-Redondo'
'Ludmila Scoles'
'Brian T. Sterenberg'
'Konstantin A. Udachin'
'Arthur J. Carty'

_publ_contact_author_address
;
Steacie Institute for Molecular Sciences, National Research Council Canada, 
100 Sussex Drive, Ottawa, Ontario, Canada K1A 0R6
;
_publ_contact_author_email acarty@pco-bcp.gc.ca
_publ_contact_author_name 'Arthur J. Carty'
_publ_section_title
;
 Metal-Templated Diyne Cyclodimerization and Cyclotrimerization
;
_journal_name_full 'Journal of the American Chemical Society'
_journal_page_first 5038
_journal_page_last 5039
_journal_paper_doi 10.1021/ja050155c
_journal_volume 127
_journal_year 2005
_chemical_formula_sum 'C124.4 H116.2 Cl0.2 P6 Pt3'
_chemical_formula_weight 2389.35
_chemical_name_systematic
; 
 ? 
;
_space_group_IT_number 14
_symmetry_cell_setting monoclinic
_symmetry_space_group_name_Hall '-P 2yn'
_symmetry_space_group_name_H-M 'P 1 21/n 1'
_atom_sites_solution_hydrogens geom
_atom_sites_solution_primary direct
_atom_sites_solution_secondary difmap
_audit_creation_method SHELXL-97
_cell_angle_alpha 90.00
_cell_angle_beta 101.047(2)
_cell_angle_gamma 90.00
_cell_formula_units_Z 4
_cell_length_a 14.8354(12)
_cell_length_b 20.9175(16)
_cell_length_c 34.772(3)
_cell_measurement_temperature 125(2)
_cell_volume 10590.5(15)
_computing_structure_refinement 'SHELXL-97 (Sheldrick, 1997)'
_computing_structure_solution 'SHELXS-97 (Sheldrick, 1990)'
_diffrn_ambient_temperature 125(2)
_diffrn_measured_fraction_theta_full 0.994
_diffrn_measured_fraction_theta_max 0.994
_diffrn_radiation_monochromator graphite
_diffrn_radiation_source 'fine-focus sealed tube'
_diffrn_radiation_type MoK\a
_diffrn_radiation_wavelength 0.71073
_diffrn_reflns_av_R_equivalents 0.0621
_diffrn_reflns_av_sigmaI/netI 0.0515
_diffrn_reflns_limit_h_max 19
_diffrn_reflns_limit_h_min -19
_diffrn_reflns_limit_k_max 28
_diffrn_reflns_limit_k_min -28
_diffrn_reflns_limit_l_max 46
_diffrn_reflns_limit_l_min -46
_diffrn_reflns_number 125841
_diffrn_reflns_theta_full 28.76
_diffrn_reflns_theta_max 28.76
_diffrn_reflns_theta_min 1.14
_exptl_absorpt_coefficient_mu 4.098
_exptl_absorpt_correction_T_max 0.4945
_exptl_absorpt_correction_T_min 0.3281
_exptl_absorpt_correction_type multi-scan
_exptl_absorpt_process_details sadabs
_exptl_crystal_density_diffrn 1.499
_exptl_crystal_F_000 4760
_exptl_crystal_size_max 0.35
_exptl_crystal_size_mid 0.25
_exptl_crystal_size_min 0.20
_refine_diff_density_max 1.777
_refine_diff_density_min -1.089
_refine_diff_density_rms 0.140
_refine_ls_extinction_method none
_refine_ls_goodness_of_fit_ref 1.015
_refine_ls_hydrogen_treatment constr
_refine_ls_matrix_type full
_refine_ls_number_parameters 1149
_refine_ls_number_reflns 27362
_refine_ls_number_restraints 0
_refine_ls_restrained_S_all 1.015
_refine_ls_R_factor_all 0.0647
_refine_ls_R_factor_gt 0.0364
_refine_ls_shift/su_max 0.042
_refine_ls_shift/su_mean 0.002
_refine_ls_structure_factor_coef Fsqd
_refine_ls_weighting_details 'calc w=1/[\s^2^(Fo^2^)+(0.0467P)^2^+1.8833P] where P=(Fo^2^+2Fc^2^)/3'
_refine_ls_weighting_scheme calc
_refine_ls_wR_factor_gt 0.0806
_refine_ls_wR_factor_ref 0.0910
_reflns_number_gt 19844
_reflns_number_total 27362
_reflns_threshold_expression >2sigma(I)
_cod_data_source_file ja050155csi20050228_041518.cif
_cod_data_source_block bts39
_cod_original_cell_volume 10590.6(14)
_cod_original_formula_sum 'C124.40 H116.20 Cl0.20 P6 Pt3'
_cod_database_code 4111622

loop_
_symmetry_equiv_pos_as_xyz
'x, y, z'
'-x+1/2, y+1/2, -z+1/2'
'-x, -y, -z'
'x-1/2, -y-1/2, z-1/2'

loop_
_atom_site_label
_atom_site_type_symbol
_atom_site_fract_x
_atom_site_fract_y
_atom_site_fract_z
_atom_site_U_iso_or_equiv
_atom_site_adp_type
_atom_site_occupancy
_atom_site_symmetry_multiplicity
_atom_site_calc_flag
_atom_site_refinement_flags
_atom_site_disorder_assembly
_atom_site_disorder_group
Pt1 Pt 0.009528(2) 0.524252(2) 0.147228(1) 0.02071(1) Uani 1 1 d . . .
Pt2 Pt 0.518489(2) 0.705057(2) 0.011646(1) 0.02328(1) Uani 1 1 d . . .
Pt3 Pt 0.127654(3) 1.011079(2) 0.147258(1) 0.02610(1) Uani 1 1 d . . .
P1 P 0.146992(16) 0.539463(11) 0.130775(7) 0.02059(6) Uani 1 1 d . . .
P2 P 0.415710(16) 0.644768(11) 0.034620(7) 0.02220(6) Uani 1 1 d . A .
P3 P 0.458817(16) 0.789593(11) 0.038071(7) 0.02346(6) Uani 1 1 d . A .
P4 P 0.255796(17) 0.960228(11) 0.138626(7) 0.02255(6) Uani 1 1 d . A .
P5 P 0.055536(16) 0.917118(11) 0.134762(7) 0.02316(6) Uani 1 1 d . . .
P6 P 0.005038(15) 0.630931(11) 0.153880(7) 0.02050(6) Uani 1 1 d . A .
C1 C 0.01754(7) 0.42372(4) 0.14052(3) 0.0300(3) Uani 1 1 d . . .
H1A H -0.0357 0.4034 0.1483 0.045 Uiso 1 1 calc R . .
H1B H 0.0740 0.4077 0.1571 0.045 Uiso 1 1 calc R . .
H1C H 0.0180 0.4136 0.1131 0.045 Uiso 1 1 calc R . .
C2 C 0.57132(7) 0.62384(4) -0.01318(3) 0.0304(3) Uani 1 1 d . A .
H2A H 0.5793 0.6339 -0.0398 0.046 Uiso 1 1 calc R . .
H2B H 0.5283 0.5881 -0.0140 0.046 Uiso 1 1 calc R . .
H2C H 0.6307 0.6120 0.0028 0.046 Uiso 1 1 calc R . .
Cl3 Cl 0.61592(8) 0.76563(6) -0.01208(3) 0.0332(3) Uani 0.20 1 d P A 1
C3 C 0.62408(14) 0.75617(8) -0.01354(7) 0.0794(8) Uani 0.80 1 d P A 2
H3A H 0.6704 0.7740 0.0077 0.119 Uiso 0.80 1 calc PR A 2
H3B H 0.5951 0.7909 -0.0304 0.119 Uiso 0.80 1 calc PR A 2
H3C H 0.6535 0.7263 -0.0290 0.119 Uiso 0.80 1 calc PR A 2
C4 C 0.18928(8) 1.10237(5) 0.15924(4) 0.0421(4) Uani 1 1 d . . .
H4A H 0.1506 1.1349 0.1439 0.063 Uiso 1 1 calc R . .
H4B H 0.2501 1.1024 0.1521 0.063 Uiso 1 1 calc R . .
H4C H 0.1956 1.1119 0.1872 0.063 Uiso 1 1 calc R . .
C5 C 0.00652(7) 1.05881(5) 0.15480(3) 0.0344(3) Uani 1 1 d . . .
H5A H 0.0186 1.0830 0.1794 0.052 Uiso 1 1 calc R . .
H5B H -0.0420 1.0274 0.1556 0.052 Uiso 1 1 calc R . .
H5C H -0.0132 1.0882 0.1329 0.052 Uiso 1 1 calc R . .
C6 C -0.12511(5) 0.50997(3) 0.16330(2) 0.01076(14) Uiso 1 1 d . . .
H6A H -0.1722 0.5326 0.1446 0.016 Uiso 1 1 calc R . .
H6B H -0.1237 0.5267 0.1897 0.016 Uiso 1 1 calc R . .
H6C H -0.1395 0.4642 0.1627 0.016 Uiso 1 1 calc R . .
C7 C 0.15647(6) 0.62517(4) 0.11905(3) 0.0200(2) Uani 1 1 d . A .
C8 C 0.22780(6) 0.64795(4) 0.09993(3) 0.0229(2) Uani 1 1 d . . .
C9 C 0.28500(6) 0.66925(4) 0.08367(3) 0.0221(2) Uani 1 1 d . A .
C10 C 0.35334(6) 0.69566(4) 0.06415(2) 0.0214(2) Uani 1 1 d . . .
C11 C 0.37279(6) 0.76003(4) 0.06561(3) 0.0224(2) Uani 1 1 d . A .
C12 C 0.32467(6) 0.80303(4) 0.08591(3) 0.0225(2) Uani 1 1 d . . .
C13 C 0.28183(6) 0.83888(4) 0.10289(3) 0.0217(2) Uani 1 1 d . A .
C14 C 0.22322(6) 0.87924(4) 0.11989(2) 0.0205(2) Uani 1 1 d . . .
C15 C 0.13988(6) 0.85660(4) 0.12607(2) 0.0208(2) Uani 1 1 d . A .
C16 C 0.11810(6) 0.79058(4) 0.12431(3) 0.0221(2) Uani 1 1 d . . .
C17 C 0.10499(6) 0.73380(4) 0.12713(2) 0.0212(2) Uani 1 1 d . A .
C18 C 0.09665(6) 0.66648(4) 0.13123(2) 0.0199(2) Uani 1 1 d . . .
C19 C 0.24755(6) 0.52739(4) 0.16923(3) 0.0226(2) Uani 1 1 d . . .
C20 C 0.23402(8) 0.51239(5) 0.20652(3) 0.0357(3) Uani 1 1 d . . .
H20A H 0.1735 0.5064 0.2111 0.043 Uiso 1 1 calc R . .
C21 C 0.30859(8) 0.50604(6) 0.23723(3) 0.0423(3) Uani 1 1 d . . .
H21A H 0.2988 0.4958 0.2627 0.051 Uiso 1 1 calc R . .
C22 C 0.39627(8) 0.51451(6) 0.23090(3) 0.0409(3) Uani 1 1 d . . .
H22A H 0.4470 0.5099 0.2520 0.049 Uiso 1 1 calc R . .
C23 C 0.41091(8) 0.52978(6) 0.19385(3) 0.0406(3) Uani 1 1 d . . .
H23A H 0.4716 0.5355 0.1894 0.049 Uiso 1 1 calc R . .
C24 C 0.33655(7) 0.53673(5) 0.16335(3) 0.0333(3) Uani 1 1 d . . .
H24A H 0.3465 0.5480 0.1380 0.040 Uiso 1 1 calc R . .
C25 C 0.16698(7) 0.49839(4) 0.08733(3) 0.0250(3) Uani 1 1 d . . .
C26 C 0.21344(7) 0.44025(5) 0.09019(3) 0.0298(3) Uani 1 1 d . . .
H26A H 0.2420 0.4243 0.1151 0.036 Uiso 1 1 calc R . .
C27 C 0.21802(8) 0.40558(5) 0.05660(3) 0.0379(3) Uani 1 1 d . . .
H27A H 0.2492 0.3657 0.0586 0.045 Uiso 1 1 calc R . .
C28 C 0.17713(8) 0.42909(5) 0.02027(3) 0.0414(3) Uani 1 1 d . . .
H28A H 0.1815 0.4058 -0.0027 0.050 Uiso 1 1 calc R . .
C29 C 0.13027(8) 0.48609(6) 0.01736(3) 0.0427(4) Uani 1 1 d . . .
H29A H 0.1014 0.5018 -0.0076 0.051 Uiso 1 1 calc R . .
C30 C 0.12504(7) 0.52078(5) 0.05087(3) 0.0335(3) Uani 1 1 d . . .
H30A H 0.0925 0.5601 0.0488 0.040 Uiso 1 1 calc R . .
C31 C 0.46252(6) 0.58065(4) 0.06800(3) 0.0247(2) Uani 1 1 d . . .
C32 C 0.41787(7) 0.52394(5) 0.07186(3) 0.0304(3) Uani 1 1 d . A .
H32A H 0.3580 0.5167 0.0570 0.037 Uiso 1 1 calc R . .
C33 C 0.46067(9) 0.47747(5) 0.09745(3) 0.0433(4) Uani 1 1 d . . .
H33A H 0.4302 0.4381 0.0997 0.052 Uiso 1 1 calc R A .
C34 C 0.54760(9) 0.48778(6) 0.11977(3) 0.0452(4) Uani 1 1 d . A .
H34A H 0.5764 0.4558 0.1373 0.054 Uiso 1 1 calc R . .
C35 C 0.59117(8) 0.54433(6) 0.11623(3) 0.0449(4) Uani 1 1 d . . .
H35A H 0.6500 0.5521 0.1319 0.054 Uiso 1 1 calc R A .
C36 C 0.55022(7) 0.59076(5) 0.08986(3) 0.0360(3) Uani 1 1 d . A .
H36A H 0.5821 0.6293 0.0868 0.043 Uiso 1 1 calc R . .
C37 C 0.32350(7) 0.61058(5) -0.00152(3) 0.0263(3) Uani 1 1 d . . .
C38 C 0.24295(7) 0.64413(5) -0.01438(3) 0.0346(3) Uani 1 1 d . A .
H38A H 0.2328 0.6831 -0.0019 0.041 Uiso 1 1 calc R . .
C39 C 0.17735(8) 0.62224(6) -0.04487(3) 0.0466(4) Uani 1 1 d . . .
H39A H 0.1229 0.6463 -0.0534 0.056 Uiso 1 1 calc R A .
C40 C 0.19061(9) 0.56510(6) -0.06318(3) 0.0478(4) Uani 1 1 d . A .
H40A H 0.1450 0.5495 -0.0840 0.057 Uiso 1 1 calc R . .
C41 C 0.27081(8) 0.53099(6) -0.05081(3) 0.0422(3) Uani 1 1 d . . .
H41A H 0.2805 0.4919 -0.0633 0.051 Uiso 1 1 calc R A .
C42 C 0.33691(7) 0.55352(5) -0.02031(3) 0.0321(3) Uani 1 1 d . A .
H42A H 0.3919 0.5299 -0.0121 0.039 Uiso 1 1 calc R . .
C43 C 0.53351(6) 0.83911(4) 0.07353(3) 0.0265(3) Uani 1 1 d . . .
C44 C 0.59653(7) 0.87939(5) 0.05977(3) 0.0384(3) Uani 1 1 d . A .
H44A H 0.5949 0.8832 0.0324 0.046 Uiso 1 1 calc R . .
C45 C 0.66096(8) 0.91348(5) 0.08609(4) 0.0439(4) Uani 1 1 d . . .
H45A H 0.7042 0.9398 0.0767 0.053 Uiso 1 1 calc R A .
C46 C 0.66249(8) 0.90925(5) 0.12602(4) 0.0432(4) Uani 1 1 d . A .
H46A H 0.7057 0.9335 0.1439 0.052 Uiso 1 1 calc R . .
C47 C 0.60150(7) 0.86997(5) 0.13955(3) 0.0377(3) Uani 1 1 d . . .
H47A H 0.6022 0.8674 0.1669 0.045 Uiso 1 1 calc R A .
C48 C 0.53843(7) 0.83373(5) 0.11357(3) 0.0300(3) Uani 1 1 d . A .
H48A H 0.4985 0.8051 0.1234 0.036 Uiso 1 1 calc R . .
C49 C 0.39282(7) 0.84363(4) 0.00303(3) 0.0269(3) Uani 1 1 d . . .
C50 C 0.35511(8) 0.81953(5) -0.03428(3) 0.0406(3) Uani 1 1 d . A .
H50A H 0.3662 0.7763 -0.0403 0.049 Uiso 1 1 calc R . .
C51 C 0.30241(9) 0.85737(6) -0.06228(3) 0.0476(4) Uani 1 1 d . . .
H51A H 0.2772 0.8400 -0.0873 0.057 Uiso 1 1 calc R A .
C52 C 0.28626(10) 0.91982(6) -0.05419(4) 0.0514(4) Uani 1 1 d . A .
H52A H 0.2505 0.9458 -0.0738 0.062 Uiso 1 1 calc R . .
C53 C 0.32158(9) 0.94541(6) -0.01783(4) 0.0486(4) Uani 1 1 d . . .
H53A H 0.3100 0.9889 -0.0125 0.058 Uiso 1 1 calc R A .
C54 C 0.37395(8) 0.90784(5) 0.01091(3) 0.0362(3) Uani 1 1 d . A .
H54A H 0.3972 0.9255 0.0360 0.043 Uiso 1 1 calc R . .
C55 C 0.34143(6) 0.94206(4) 0.18255(3) 0.0244(2) Uani 1 1 d . . .
C56 C 0.37289(9) 0.88085(5) 0.19375(3) 0.0424(4) Uani 1 1 d . A .
H56A H 0.3499 0.8450 0.1781 0.051 Uiso 1 1 calc R . .
C57 C 0.43782(10) 0.87220(6) 0.22780(4) 0.0535(4) Uani 1 1 d . . .
H57A H 0.4587 0.8304 0.2356 0.064 Uiso 1 1 calc R A .
C58 C 0.47186(8) 0.92347(6) 0.25018(3) 0.0436(4) Uani 1 1 d . A .
H58A H 0.5168 0.9171 0.2733 0.052 Uiso 1 1 calc R . .
C59 C 0.44187(7) 0.98398(5) 0.23967(3) 0.0350(3) Uani 1 1 d . . .
H59A H 0.4655 1.0194 0.2555 0.042 Uiso 1 1 calc R A .
C60 C 0.37721(7) 0.99322(5) 0.20599(3) 0.0312(3) Uani 1 1 d . A .
H60A H 0.3568 1.0353 0.1987 0.037 Uiso 1 1 calc R . .
C61 C 0.32601(7) 0.99811(4) 0.10713(3) 0.0265(3) Uani 1 1 d . . .
C62 C 0.41938(7) 0.98682(5) 0.11110(3) 0.0296(3) Uani 1 1 d . A .
H62A H 0.4472 0.9545 0.1286 0.035 Uiso 1 1 calc R . .
C63 C 0.47291(7) 1.02154(5) 0.09019(3) 0.0348(3) Uani 1 1 d . . .
H63A H 0.5367 1.0127 0.0931 0.042 Uiso 1 1 calc R A .
C64 C 0.43325(8) 1.06915(6) 0.06499(4) 0.0486(4) Uani 1 1 d . A .
H64A H 0.4695 1.0937 0.0507 0.058 Uiso 1 1 calc R . .
C65 C 0.33983(9) 1.08063(7) 0.06088(4) 0.0697(4) Uani 1 1 d . . .
H65A H 0.3121 1.1131 0.0435 0.084 Uiso 1 1 calc R A .
C66 C 0.28639(8) 1.04569(6) 0.08165(4) 0.0520(4) Uani 1 1 d . A .
H66A H 0.2225 1.0542 0.0785 0.062 Uiso 1 1 calc R . .
C67 C -0.00047(6) 0.88274(4) 0.17192(3) 0.0229(2) Uani 1 1 d . . .
C68 C 0.05080(7) 0.84821(5) 0.20314(3) 0.0296(3) Uani 1 1 d . . .
H68A H 0.1137 0.8392 0.2034 0.036 Uiso 1 1 calc R . .
C69 C 0.01068(8) 0.82730(5) 0.23345(3) 0.0381(3) Uani 1 1 d . . .
H69A H 0.0457 0.8033 0.2543 0.046 Uiso 1 1 calc R . .
C70 C -0.08094(8) 0.84112(5) 0.23371(3) 0.0401(3) Uani 1 1 d . . .
H70A H -0.1085 0.8269 0.2547 0.048 Uiso 1 1 calc R . .
C71 C -0.13110(7) 0.87547(6) 0.20342(3) 0.0410(3) Uani 1 1 d . . .
H71A H -0.1934 0.8854 0.2038 0.049 Uiso 1 1 calc R . .
C72 C -0.09246(7) 0.89618(5) 0.17209(3) 0.0322(3) Uani 1 1 d . . .
H72A H -0.1284 0.9192 0.1511 0.039 Uiso 1 1 calc R . .
C73 C -0.02590(6) 0.91025(5) 0.08878(3) 0.0297(3) Uani 1 1 d . . .
C74 C -0.07764(7) 0.85584(5) 0.07796(3) 0.0370(3) Uani 1 1 d . . .
H74A H -0.0761 0.8218 0.0962 0.044 Uiso 1 1 calc R . .
C75 C -0.13157(9) 0.85029(7) 0.04096(4) 0.0520(4) Uani 1 1 d . . .
H75A H -0.1672 0.8129 0.0338 0.062 Uiso 1 1 calc R . .
C76 C -0.13307(10) 0.89948(8) 0.01462(4) 0.0763(5) Uani 1 1 d . . .
H76A H -0.1679 0.8952 -0.0112 0.092 Uiso 1 1 calc R . .
C77 C -0.08492(11) 0.95443(8) 0.02524(4) 0.0812(5) Uani 1 1 d . . .
H77A H -0.0890 0.9888 0.0072 0.097 Uiso 1 1 calc R . .
C78 C -0.03051(9) 0.96049(6) 0.06196(4) 0.0510(4) Uani 1 1 d . . .
H78A H 0.0036 0.9986 0.0690 0.061 Uiso 1 1 calc R . .
C79 C 0.03154(6) 0.65798(4) 0.20425(3) 0.0242(2) Uani 1 1 d . . .
C80 C -0.03645(8) 0.65402(5) 0.22703(3) 0.0358(3) Uani 1 1 d . A .
H80A H -0.0980 0.6441 0.2151 0.043 Uiso 1 1 calc R . .
C81 C -0.01350(9) 0.66466(5) 0.26746(3) 0.0478(4) Uani 1 1 d . . .
H81A H -0.0596 0.6626 0.2830 0.057 Uiso 1 1 calc R A .
C82 C 0.07679(10) 0.67823(5) 0.28479(3) 0.0512(4) Uani 1 1 d . A .
H82A H 0.0925 0.6847 0.3123 0.061 Uiso 1 1 calc R . .
C83 C 0.14348(9) 0.68236(6) 0.26255(3) 0.0467(4) Uani 1 1 d . . .
H83A H 0.2049 0.6925 0.2745 0.056 Uiso 1 1 calc R A .
C84 C 0.12104(8) 0.67160(5) 0.22250(3) 0.0351(3) Uani 1 1 d . A .
H84A H 0.1678 0.6736 0.2073 0.042 Uiso 1 1 calc R . .
C85 C -0.09902(6) 0.67209(4) 0.13015(3) 0.0245(2) Uani 1 1 d . . .
C86 C -0.13099(6) 0.72696(5) 0.14519(3) 0.0314(3) Uani 1 1 d . A .
H86A H -0.0973 0.7463 0.1683 0.038 Uiso 1 1 calc R . .
C87 C -0.21447(7) 0.75367(5) 0.12566(4) 0.0410(3) Uani 1 1 d . . .
H87A H -0.2378 0.7909 0.1360 0.049 Uiso 1 1 calc R A .
C88 C -0.26254(7) 0.72681(6) 0.09193(4) 0.0417(3) Uani 1 1 d . A .
H88A H -0.3182 0.7457 0.0788 0.050 Uiso 1 1 calc R . .
C89 C -0.22954(8) 0.67194(6) 0.07701(3) 0.0425(4) Uani 1 1 d . . .
H89A H -0.2624 0.6532 0.0536 0.051 Uiso 1 1 calc R A .
C90 C -0.14765(7) 0.64444(5) 0.09662(3) 0.0336(3) Uani 1 1 d . A .
H90A H -0.1255 0.6064 0.0867 0.040 Uiso 1 1 calc R . .
C91 C 0.82054(10) -0.00412(8) 0.27494(4) 0.0733(6) Uani 1 1 d . . .
H91A H 0.7774 -0.0231 0.2898 0.110 Uiso 1 1 calc R . .
H91B H 0.8530 0.0315 0.2899 0.110 Uiso 1 1 calc R . .
H91C H 0.8651 -0.0365 0.2704 0.110 Uiso 1 1 calc R . .
C92 C 0.76850(8) 0.02007(7) 0.23620(4) 0.0502(4) Uani 1 1 d . . .
C93 C 0.67368(9) 0.01534(7) 0.22546(4) 0.0519(4) Uani 1 1 d . . .
H93 H 0.6399 -0.0052 0.2425 0.062 Uiso 1 1 calc R . .
C94 C 0.62786(9) 0.04011(6) 0.19037(4) 0.0518(4) Uani 1 1 d . . .
H94 H 0.5630 0.0362 0.1835 0.062 Uiso 1 1 calc R . .
C95 C 0.67526(9) 0.07055(6) 0.16519(4) 0.0528(4) Uani 1 1 d . . .
H95 H 0.6433 0.0881 0.1412 0.063 Uiso 1 1 calc R . .
C96 C 0.76901(9) 0.07508(7) 0.17518(4) 0.0577(4) Uani 1 1 d . . .
H96 H 0.8025 0.0958 0.1581 0.069 Uiso 1 1 calc R . .
C97 C 0.81454(9) 0.04976(7) 0.20985(4) 0.0600(5) Uani 1 1 d . . .
H97 H 0.8796 0.0526 0.2161 0.072 Uiso 1 1 calc R . .
C98 C 0.19193(14) 0.67556(10) 0.79523(6) 0.1140(9) Uani 1 1 d . . .
H98A H 0.1921 0.7059 0.7738 0.171 Uiso 1 1 calc R . .
H98B H 0.1335 0.6788 0.8043 0.171 Uiso 1 1 calc R . .
H98C H 0.1994 0.6320 0.7859 0.171 Uiso 1 1 calc R . .
C99 C 0.27062(11) 0.69107(7) 0.82883(4) 0.0668(5) Uani 1 1 d . . .
C100 C 0.28599(12) 0.65641(8) 0.86299(5) 0.0792(6) Uani 1 1 d . . .
H100 H 0.2468 0.6214 0.8657 0.095 Uiso 1 1 calc R . .
C101 C 0.35712(11) 0.67128(7) 0.89348(4) 0.0717(5) Uani 1 1 d . . .
H101 H 0.3664 0.6467 0.9169 0.086 Uiso 1 1 calc R . .
C102 C 0.41415(11) 0.72125(7) 0.88997(4) 0.0704(5) Uani 1 1 d . . .
H102 H 0.4644 0.7310 0.9105 0.084 Uiso 1 1 calc R . .
C103 C 0.39767(12) 0.75728(8) 0.85621(4) 0.0748(6) Uani 1 1 d . . .
H103 H 0.4362 0.7926 0.8536 0.090 Uiso 1 1 calc R . .
C104 C 0.32686(11) 0.74273(7) 0.82661(5) 0.0720(5) Uani 1 1 d . . .
H104 H 0.3158 0.7688 0.8038 0.086 Uiso 1 1 calc R . .
C105 C 0.00463(13) 0.69135(8) 1.01945(5) 0.0895(7) Uani 1 1 d . . .
H15A H 0.0456 0.6906 1.0452 0.134 Uiso 1 1 calc R . .
H15B H 0.0142 0.6527 1.0048 0.134 Uiso 1 1 calc R . .
H15C H -0.0593 0.6930 1.0230 0.134 Uiso 1 1 calc R . .
C106 C 0.02490(10) 0.74858(7) 0.99737(4) 0.0560(4) Uani 1 1 d . . .
C107 C -0.02461(12) 0.75919(9) 0.95918(5) 0.0859(6) Uani 1 1 d . . .
H107 H -0.0715 0.7304 0.9476 0.103 Uiso 1 1 calc R . .
C108 C -0.00357(14) 0.81271(11) 0.93870(6) 0.1185(8) Uani 1 1 d . . .
H108 H -0.0366 0.8203 0.9129 0.142 Uiso 1 1 calc R . .
C109 C 0.06357(14) 0.85424(9) 0.95511(6) 0.1120(8) Uani 1 1 d . . .
H109 H 0.0771 0.8907 0.9410 0.134 Uiso 1 1 calc R . .
C110 C 0.11223(12) 0.84265(8) 0.99289(5) 0.0791(6) Uani 1 1 d . . .
H110 H 0.1601 0.8708 1.0044 0.095 Uiso 1 1 calc R . .
C111 C 0.09117(9) 0.79052(6) 1.01355(4) 0.0595(5) Uani 1 1 d . . .
H111 H 0.1235 0.7837 1.0396 0.071 Uiso 1 1 calc R . .
C119 C 0.39159(9) 0.77133(6) 0.33530(4) 0.0950(12) Uiso 0.50 1 d PR B 4
H11A H 0.4153 0.7392 0.3552 0.142 Uiso 0.50 1 calc PR C 4
H11B H 0.4314 0.8091 0.3390 0.142 Uiso 0.50 1 calc PR D 4
H11C H 0.3903 0.7534 0.3092 0.142 Uiso 0.50 1 calc PR E 4
C120 C 0.29070(9) 0.79119(5) 0.33941(3) 0.0619(7) Uiso 0.50 1 d PG B 4
C121 C 0.25749(10) 0.76282(8) 0.37006(4) 0.0556(7) Uiso 0.50 1 d PG B 4
H12A H 0.2938 0.7322 0.3863 0.067 Uiso 0.50 1 calc PR B 4
C122 C 0.17116(11) 0.77922(10) 0.37693(5) 0.0599(7) Uiso 0.50 1 d PG B 4
H12B H 0.1485 0.7598 0.3979 0.072 Uiso 0.50 1 calc PR B 4
C123 C 0.11804(10) 0.82399(10) 0.35315(6) 0.0599(7) Uiso 0.50 1 d PG B 4
H12C H 0.0590 0.8352 0.3578 0.072 Uiso 0.50 1 calc PR B 4
C124 C 0.15125(10) 0.85236(8) 0.32249(6) 0.0500(6) Uiso 0.50 1 d PG B 4
H12D H 0.1150 0.8830 0.3062 0.060 Uiso 0.50 1 calc PR B 4
C125 C 0.23758(10) 0.83596(7) 0.31563(4) 0.0671(8) Uiso 0.50 1 d PG B 4
H12E H 0.2603 0.8553 0.2947 0.080 Uiso 0.50 1 calc PR B 4
C112 C 0.2915(3) 0.83410(19) 0.28793(11) 0.1014(13) Uiso 0.50 1 d P F 3
H11D H 0.3511 0.8129 0.2896 0.152 Uiso 0.50 1 calc PR F 3
H11E H 0.2994 0.8804 0.2860 0.152 Uiso 0.50 1 calc PR F 3
H11F H 0.2488 0.8187 0.2647 0.152 Uiso 0.50 1 calc PR F 3
C113 C 0.25743(9) 0.82059(6) 0.32033(4) 0.0690(8) Uiso 0.50 1 d PG F 3
C114 C 0.28491(11) 0.77566(7) 0.34969(4) 0.0693(8) Uiso 0.50 1 d PG F 3
H11G H 0.3426 0.7549 0.3518 0.083 Uiso 0.50 1 calc PR F 3
C115 C 0.22793(15) 0.76107(10) 0.37588(5) 0.0683(8) Uiso 0.50 1 d PG F 3
H11H H 0.2467 0.7304 0.3959 0.082 Uiso 0.50 1 calc PR F 3
C116 C 0.14347(14) 0.79141(12) 0.37271(6) 0.0765(9) Uiso 0.50 1 d PG F 3
H11I H 0.1045 0.7814 0.3906 0.092 Uiso 0.50 1 calc PR F 3
C117 C 0.11599(11) 0.83635(11) 0.34336(6) 0.0542(7) Uiso 0.50 1 d PG F 3
H11J H 0.0583 0.8571 0.3412 0.065 Uiso 0.50 1 calc PR F 3
C118 C 0.17297(10) 0.85094(8) 0.31717(5) 0.0628(8) Uiso 0.50 1 d PG F 3
H11K H 0.1542 0.8816 0.2971 0.075 Uiso 0.50 1 calc PR F 3
C126 C 0.1689(3) 0.8157(2) 0.70521(12) 0.1419(16) Uiso 0.60 1 d P G 1
H12F H 0.1714 0.8119 0.6773 0.213 Uiso 0.60 1 calc PR G 1
H12G H 0.2045 0.7810 0.7198 0.213 Uiso 0.60 1 calc PR G 1
H12H H 0.1949 0.8569 0.7152 0.213 Uiso 0.60 1 calc PR G 1
C127 C 0.06606(9) 0.81130(5) 0.71059(4) 0.0908(9) Uiso 0.60 1 d PG G 1
C128 C 0.04766(11) 0.81557(8) 0.74822(4) 0.0487(5) Uiso 0.60 1 d PG G 1
H12I H 0.0966 0.8209 0.7700 0.058 Uiso 0.60 1 calc PR G 1
C129 C -0.04238(12) 0.81213(11) 0.75399(5) 0.0844(9) Uiso 0.60 1 d PG G 1
H12J H -0.0550 0.8150 0.7797 0.101 Uiso 0.60 1 calc PR G 1
C130 C -0.11401(10) 0.80441(10) 0.72212(7) 0.0836(8) Uiso 0.60 1 d PG G 1
H13A H -0.1755 0.8021 0.7261 0.100 Uiso 0.60 1 calc PR G 1
C131 C -0.09561(9) 0.80014(10) 0.68449(6) 0.1007(10) Uiso 0.60 1 d PG G 1
H13B H -0.1446 0.7949 0.6627 0.121 Uiso 0.60 1 calc PR G 1
C132 C -0.00557(10) 0.80358(8) 0.67872(4) 0.0851(9) Uiso 0.60 1 d PG G 1
H13C H 0.0070 0.8007 0.6530 0.102 Uiso 0.60 1 calc PR G 1
C134 C -0.03944(14) 0.80172(8) 0.67776(6) 0.0457(7) Uiso 0.40 1 d PG H 2
H13G H -0.0833 0.7978 0.6541 0.055 Uiso 0.40 1 calc PR H 2
C135 C 0.05367(14) 0.80466(13) 0.67673(8) 0.0697(10) Uiso 0.40 1 d PG H 2
H13H H 0.0735 0.8027 0.6523 0.084 Uiso 0.40 1 calc PR H 2
C136 C 0.11781(15) 0.81046(19) 0.71137(10) 0.135(2) Uiso 0.40 1 d PG H 2
H13I H 0.1814 0.8125 0.7107 0.161 Uiso 0.40 1 calc PR H 2
C137 C 0.0888(2) 0.8133(2) 0.74705(8) 0.126(2) Uiso 0.40 1 d PG H 2
H13J H 0.1327 0.8173 0.7707 0.151 Uiso 0.40 1 calc PR H 2
C138 C -0.0043(3) 0.81038(17) 0.74809(6) 0.0959(15) Uiso 0.40 1 d PG H 2
H13K H -0.0241 0.8123 0.7725 0.115 Uiso 0.40 1 calc PR H 2
C139 C -0.06841(18) 0.80458(12) 0.71345(6) 0.0921(14) Uiso 0.40 1 d PG H 2

loop_
_atom_site_aniso_label
_atom_site_aniso_U_11
_atom_site_aniso_U_22
_atom_site_aniso_U_33
_atom_site_aniso_U_23
_atom_site_aniso_U_13
_atom_site_aniso_U_12
Pt1 0.02011(1) 0.02012(1) 0.02193(1) 0.00045(1) 0.00410(1) -0.00304(1)
Pt2 0.02320(1) 0.02398(2) 0.02482(1) -0.00030(1) 0.01000(1) -0.00006(1)
Pt3 0.02829(2) 0.01880(1) 0.03167(2) -0.00063(1) 0.00687(1) 0.00251(1)
P1 0.02027(10) 0.02028(10) 0.02150(10) -0.00014(8) 0.00473(9) 0.00025(9)
P2 0.02317(11) 0.02070(10) 0.02424(10) -0.00184(9) 0.00831(9) 0.00027(9)
P3 0.02346(10) 0.02147(10) 0.02727(11) 0.00062(9) 0.00942(9) -0.00207(9)
P4 0.02294(11) 0.01800(10) 0.02629(11) -0.00067(9) 0.00364(9) -0.00192(9)
P5 0.02063(10) 0.02090(10) 0.02867(11) 0.00210(9) 0.00653(9) 0.00192(9)
P6 0.01828(10) 0.02226(10) 0.02172(10) 0.00031(8) 0.00575(8) -0.00096(9)
C1 0.0304(5) 0.0242(4) 0.0362(5) -0.0028(4) 0.0083(4) 0.0020(4)
C2 0.0323(5) 0.0247(4) 0.0385(5) -0.0076(4) 0.0173(4) -0.0028(4)
Cl3 0.0396(6) 0.0497(6) 0.0110(4) 0.0051(4) 0.0069(4) -0.0211(5)
C3 0.0863(13) 0.0256(7) 0.1324(16) -0.0009(9) 0.0364(12) 0.0079(8)
C4 0.0383(6) 0.0226(5) 0.0608(7) -0.0077(5) -0.0019(6) 0.0004(4)
C5 0.0335(5) 0.0286(5) 0.0445(5) -0.0011(4) 0.0158(4) 0.0062(4)
C7 0.0189(4) 0.0175(4) 0.0240(4) 0.0006(3) 0.0051(3) -0.0033(3)
C8 0.0279(4) 0.0196(4) 0.0210(4) -0.0020(3) 0.0041(4) 0.0004(4)
C9 0.0246(4) 0.0205(4) 0.0219(4) -0.0004(3) 0.0063(3) -0.0009(3)
C10 0.0197(4) 0.0264(4) 0.0187(4) 0.0003(3) 0.0050(3) 0.0006(3)
C11 0.0224(4) 0.0260(4) 0.0191(4) -0.0031(3) 0.0041(3) 0.0006(4)
C12 0.0215(4) 0.0191(4) 0.0268(4) 0.0006(3) 0.0040(3) -0.0038(3)
C13 0.0211(4) 0.0205(4) 0.0231(4) -0.0015(3) 0.0033(3) -0.0043(3)
C14 0.0213(4) 0.0217(4) 0.0186(4) -0.0016(3) 0.0038(3) 0.0001(3)
C15 0.0206(4) 0.0214(4) 0.0205(4) 0.0002(3) 0.0042(3) 0.0017(3)
C16 0.0166(4) 0.0261(4) 0.0233(4) -0.0011(4) 0.0030(3) 0.0018(3)
C17 0.0165(4) 0.0272(4) 0.0207(4) -0.0011(3) 0.0055(3) -0.0022(3)
C18 0.0184(4) 0.0205(4) 0.0198(4) -0.0003(3) 0.0016(3) -0.0033(3)
C19 0.0237(4) 0.0221(4) 0.0212(4) 0.0000(3) 0.0025(3) 0.0011(4)
C20 0.0323(5) 0.0471(6) 0.0278(5) 0.0036(4) 0.0061(4) -0.0021(5)
C21 0.0420(6) 0.0616(7) 0.0213(4) 0.0095(5) 0.0016(4) 0.0061(5)
C22 0.0321(6) 0.0520(6) 0.0339(5) -0.0042(5) -0.0059(5) 0.0042(5)
C23 0.0235(5) 0.0536(6) 0.0427(6) 0.0034(5) 0.0010(5) -0.0016(5)
C24 0.0273(5) 0.0419(5) 0.0312(5) 0.0037(4) 0.0067(4) 0.0025(4)
C25 0.0272(4) 0.0247(4) 0.0238(4) 0.0000(3) 0.0068(4) -0.0030(4)
C26 0.0345(5) 0.0263(4) 0.0287(5) -0.0032(4) 0.0065(4) 0.0029(4)
C27 0.0429(6) 0.0295(5) 0.0443(5) -0.0083(4) 0.0158(5) 0.0017(4)
C28 0.0447(6) 0.0460(6) 0.0365(5) -0.0181(4) 0.0154(4) -0.0072(5)
C29 0.0468(6) 0.0566(7) 0.0234(5) -0.0051(5) 0.0036(5) -0.0036(6)
C30 0.0356(5) 0.0362(5) 0.0283(5) -0.0030(4) 0.0055(4) 0.0019(4)
C31 0.0296(4) 0.0213(4) 0.0248(4) -0.0011(3) 0.0092(4) 0.0030(4)
C32 0.0342(5) 0.0302(5) 0.0296(4) 0.0002(4) 0.0128(4) 0.0008(4)
C33 0.0670(7) 0.0253(5) 0.0393(5) 0.0034(4) 0.0144(5) 0.0023(5)
C34 0.0600(7) 0.0438(6) 0.0319(5) 0.0099(5) 0.0087(5) 0.0202(5)
C35 0.0339(6) 0.0608(7) 0.0380(6) 0.0094(5) 0.0015(5) 0.0068(5)
C36 0.0310(5) 0.0421(6) 0.0354(5) 0.0008(5) 0.0074(4) -0.0007(5)
C37 0.0255(4) 0.0306(5) 0.0229(4) -0.0005(4) 0.0051(4) -0.0040(4)
C38 0.0365(5) 0.0337(5) 0.0338(5) -0.0036(4) 0.0077(4) -0.0002(4)
C39 0.0331(6) 0.0627(7) 0.0406(6) -0.0027(6) -0.0013(5) 0.0053(6)
C40 0.0466(7) 0.0647(7) 0.0287(5) -0.0079(5) -0.0011(5) -0.0175(6)
C41 0.0443(6) 0.0470(6) 0.0375(5) -0.0154(5) 0.0135(5) -0.0064(5)
C42 0.0315(5) 0.0352(5) 0.0311(5) -0.0041(4) 0.0095(4) -0.0029(4)
C43 0.0224(4) 0.0199(4) 0.0379(5) 0.0010(4) 0.0073(4) 0.0002(4)
C44 0.0385(5) 0.0311(5) 0.0471(6) 0.0076(5) 0.0119(5) -0.0042(4)
C45 0.0282(5) 0.0312(5) 0.0701(8) 0.0058(5) 0.0037(5) -0.0079(4)
C46 0.0273(5) 0.0304(5) 0.0654(7) -0.0124(5) -0.0076(5) 0.0038(4)
C47 0.0251(5) 0.0415(5) 0.0427(6) -0.0086(5) -0.0029(5) 0.0087(4)
C48 0.0209(4) 0.0334(5) 0.0353(5) -0.0001(4) 0.0047(4) 0.0032(4)
C49 0.0271(4) 0.0226(4) 0.0313(5) 0.0013(4) 0.0064(4) -0.0022(4)
C50 0.0433(6) 0.0343(5) 0.0450(6) -0.0044(5) 0.0101(5) 0.0055(5)
C51 0.0540(7) 0.0501(7) 0.0357(6) 0.0067(5) 0.0010(6) -0.0006(6)
C52 0.0664(8) 0.0431(6) 0.0410(6) 0.0156(5) 0.0008(6) 0.0096(6)
C53 0.0603(8) 0.0324(5) 0.0506(7) 0.0090(5) 0.0045(6) 0.0101(5)
C54 0.0521(6) 0.0255(5) 0.0303(5) 0.0002(4) 0.0058(5) 0.0048(5)
C55 0.0243(4) 0.0293(4) 0.0207(4) 0.0004(4) 0.0073(3) 0.0001(4)
C56 0.0580(7) 0.0276(5) 0.0354(6) -0.0021(4) -0.0068(5) 0.0016(5)
C57 0.0690(8) 0.0349(6) 0.0469(7) 0.0073(5) -0.0130(7) 0.0052(6)
C58 0.0417(6) 0.0562(7) 0.0297(5) 0.0007(5) -0.0015(5) -0.0035(6)
C59 0.0319(5) 0.0409(5) 0.0323(5) -0.0127(4) 0.0068(4) -0.0071(4)
C60 0.0276(5) 0.0287(5) 0.0377(5) -0.0040(4) 0.0075(4) -0.0014(4)
C61 0.0228(4) 0.0264(4) 0.0295(5) -0.0007(4) 0.0032(4) -0.0043(4)
C62 0.0294(5) 0.0258(4) 0.0341(5) 0.0007(4) 0.0075(4) 0.0023(4)
C63 0.0260(5) 0.0378(5) 0.0416(5) 0.0025(5) 0.0094(4) -0.0036(4)
C64 0.0396(6) 0.0556(6) 0.0497(6) 0.0227(5) 0.0064(5) -0.0130(5)
C65 0.0426(7) 0.0848(8) 0.0777(7) 0.0620(5) 0.0015(6) -0.0034(6)
C66 0.0281(6) 0.0652(7) 0.0592(7) 0.0339(5) -0.0005(5) -0.0040(5)
C67 0.0239(4) 0.0240(4) 0.0210(4) -0.0015(3) 0.0048(3) -0.0016(4)
C68 0.0286(5) 0.0339(5) 0.0244(4) -0.0002(4) 0.0004(4) 0.0012(4)
C69 0.0490(6) 0.0310(5) 0.0332(5) -0.0016(4) 0.0052(5) 0.0007(5)
C70 0.0470(6) 0.0426(6) 0.0353(5) 0.0025(5) 0.0196(4) -0.0086(5)
C71 0.0340(5) 0.0503(6) 0.0445(5) 0.0034(5) 0.0217(4) 0.0027(5)
C72 0.0268(5) 0.0401(5) 0.0303(5) 0.0055(4) 0.0065(4) 0.0047(4)
C73 0.0182(4) 0.0355(5) 0.0341(5) 0.0065(4) 0.0019(4) 0.0057(4)
C74 0.0293(5) 0.0424(6) 0.0376(5) 0.0067(5) 0.0020(5) -0.0031(5)
C75 0.0393(6) 0.0682(8) 0.0421(6) 0.0008(6) -0.0080(6) -0.0136(6)
C76 0.0516(8) 0.1187(12) 0.0458(7) 0.0253(8) -0.0229(7) -0.0238(8)
C77 0.0681(10) 0.0973(10) 0.0630(8) 0.0482(7) -0.0251(7) -0.0193(8)
C78 0.0404(6) 0.0517(6) 0.0548(7) 0.0233(5) -0.0061(6) -0.0090(5)
C79 0.0291(4) 0.0200(4) 0.0241(4) 0.0012(3) 0.0070(4) 0.0021(4)
C80 0.0476(6) 0.0330(5) 0.0300(5) -0.0023(4) 0.0153(4) -0.0021(5)
C81 0.0823(8) 0.0321(5) 0.0359(5) 0.0002(4) 0.0283(5) 0.0027(6)
C82 0.0932(10) 0.0298(5) 0.0262(5) 0.0011(4) 0.0006(6) 0.0123(6)
C83 0.0539(7) 0.0426(6) 0.0385(6) -0.0048(5) -0.0041(6) 0.0095(6)
C84 0.0384(6) 0.0309(5) 0.0337(5) -0.0072(4) 0.0008(5) 0.0032(4)
C85 0.0185(4) 0.0244(4) 0.0304(4) 0.0073(4) 0.0045(4) -0.0010(3)
C86 0.0199(4) 0.0296(5) 0.0448(5) -0.0029(4) 0.0061(4) 0.0003(4)
C87 0.0274(5) 0.0313(5) 0.0643(7) 0.0022(5) 0.0084(5) 0.0084(4)
C88 0.0202(5) 0.0461(6) 0.0558(7) 0.0090(5) -0.0007(5) 0.0037(5)
C89 0.0280(5) 0.0551(7) 0.0397(6) 0.0019(5) -0.0050(5) 0.0031(5)
C90 0.0297(5) 0.0345(5) 0.0370(5) -0.0011(4) 0.0070(4) 0.0034(4)
C91 0.0488(8) 0.1206(13) 0.0509(8) -0.0056(8) 0.0106(6) 0.0053(9)
C92 0.0337(6) 0.0743(8) 0.0445(6) -0.0137(6) 0.0124(5) 0.0039(6)
C93 0.0403(6) 0.0749(8) 0.0440(6) -0.0096(6) 0.0168(5) -0.0049(6)
C94 0.0337(6) 0.0682(8) 0.0529(7) -0.0166(6) 0.0069(5) 0.0010(6)
C95 0.0535(7) 0.0513(7) 0.0543(7) -0.0018(6) 0.0121(6) 0.0030(6)
C96 0.0498(7) 0.0579(8) 0.0699(8) 0.0028(7) 0.0231(6) -0.0036(6)
C97 0.0304(6) 0.0817(9) 0.0696(8) -0.0070(7) 0.0142(6) -0.0031(6)
C98 0.1200(16) 0.1157(14) 0.0938(13) 0.0343(11) -0.0112(12) -0.0349(13)
C99 0.0712(9) 0.0572(8) 0.0710(9) 0.0070(7) 0.0110(8) -0.0015(8)
C100 0.0933(11) 0.0624(9) 0.0827(10) 0.0168(8) 0.0185(9) -0.0153(8)
C101 0.1012(11) 0.0609(8) 0.0587(8) 0.0121(7) 0.0301(7) 0.0043(8)
C102 0.0819(10) 0.0765(10) 0.0543(8) -0.0108(7) 0.0170(7) -0.0045(9)
C103 0.0876(11) 0.0699(9) 0.0684(9) 0.0054(8) 0.0185(8) -0.0161(8)
C104 0.0758(10) 0.0561(8) 0.0826(10) 0.0235(7) 0.0116(8) -0.0034(8)
C105 0.1008(13) 0.0749(10) 0.0850(11) 0.0190(9) -0.0018(10) -0.0185(10)
C106 0.0602(8) 0.0576(8) 0.0492(7) 0.0056(6) 0.0076(6) -0.0036(7)
C107 0.0751(11) 0.1094(13) 0.0617(9) 0.0175(9) -0.0162(9) -0.0198(10)
C108 0.0995(14) 0.1499(16) 0.0905(12) 0.0584(11) -0.0213(11) -0.0239(13)
C109 0.1080(15) 0.1051(12) 0.1214(13) 0.0655(9) 0.0184(11) -0.0031(11)
C110 0.0741(10) 0.0748(10) 0.0881(11) 0.0141(9) 0.0147(9) -0.0192(8)
C111 0.0493(7) 0.0689(9) 0.0592(8) -0.0030(7) 0.0073(6) -0.0072(7)

loop_
_atom_type_symbol
_atom_type_description
_atom_type_scat_dispersion_real
_atom_type_scat_dispersion_imag
_atom_type_scat_source
C C 0.0033 0.0016 'International Tables Vol C Tables 4.2.6.8 and 6.1.1.4'
H H 0.0000 0.0000 'International Tables Vol C Tables 4.2.6.8 and 6.1.1.4'
P P 0.1023 0.0942 'International Tables Vol C Tables 4.2.6.8 and 6.1.1.4'
Pt Pt -1.7033 8.3905 'International Tables Vol C Tables 4.2.6.8 and 6.1.1.4'
Cl Cl 0.1484 0.1585 'International Tables Vol C Tables 4.2.6.8 and 6.1.1.4'

loop_
_geom_angle_atom_site_label_1
_geom_angle_atom_site_label_2
_geom_angle_atom_site_label_3
_geom_angle
C1 Pt1 C6 88.05(3)
C1 Pt1 P1 92.28(3)
C6 Pt1 P1 179.67(2)
C1 Pt1 P6 178.36(3)
C6 Pt1 P6 93.59(2)
P1 Pt1 P6 86.084(9)
C2 Pt2 Cl3 89.32(4)
C2 Pt2 C3 83.17(6)
Cl3 Pt2 C3 6.29(6)
C2 Pt2 P2 91.38(3)
Cl3 Pt2 P2 178.28(3)
C3 Pt2 P2 174.55(5)
C2 Pt2 P3 178.37(3)
Cl3 Pt2 P3 92.22(3)
C3 Pt2 P3 98.38(5)
P2 Pt2 P3 87.069(11)
C5 Pt3 C4 83.99(4)
C5 Pt3 P5 93.02(3)
C4 Pt3 P5 177.00(3)
C5 Pt3 P4 179.45(3)
C4 Pt3 P4 96.22(3)
P5 Pt3 P4 86.769(10)
C25 P1 C19 107.75(4)
C25 P1 C7 104.15(4)
C19 P1 C7 102.13(4)
C25 P1 Pt1 116.58(3)
C19 P1 Pt1 116.75(3)
C7 P1 Pt1 107.75(3)
C37 P2 C31 107.17(4)
C37 P2 C10 102.73(4)
C31 P2 C10 103.93(4)
C37 P2 Pt2 116.65(3)
C31 P2 Pt2 116.04(3)
C10 P2 Pt2 108.76(3)
C49 P3 C43 106.41(4)
C49 P3 C11 102.75(4)
C43 P3 C11 103.41(4)
C49 P3 Pt2 114.89(3)
C43 P3 Pt2 119.26(3)
C11 P3 Pt2 108.31(3)
C55 P4 C61 101.87(4)
C55 P4 C14 101.35(4)
C61 P4 C14 109.07(4)
C55 P4 Pt3 117.16(3)
C61 P4 Pt3 117.89(3)
C14 P4 Pt3 108.09(3)
C67 P5 C73 106.12(4)
C67 P5 C15 105.21(4)
C73 P5 C15 99.16(4)
C67 P5 Pt3 118.48(3)
C73 P5 Pt3 116.92(3)
C15 P5 Pt3 108.67(3)
C79 P6 C85 107.38(4)
C79 P6 C18 104.17(4)
C85 P6 C18 104.17(4)
C79 P6 Pt1 113.89(3)
C85 P6 Pt1 117.54(3)
C18 P6 Pt1 108.45(3)
C18 C7 C8 121.03(8)
C18 C7 P1 117.67(7)
C8 C7 P1 121.19(7)
C9 C8 C7 177.18(10)
C8 C9 C10 179.28(10)
C11 C10 C9 121.45(9)
C11 C10 P2 117.44(7)
C9 C10 P2 121.08(7)
C10 C11 C12 121.14(9)
C10 C11 P3 118.06(7)
C12 C11 P3 120.71(7)
C13 C12 C11 178.48(10)
C12 C13 C14 174.01(9)
C15 C14 C13 119.98(8)
C15 C14 P4 116.25(7)
C13 C14 P4 123.57(7)
C14 C15 C16 122.14(8)
C14 C15 P5 116.51(7)
C16 C15 P5 121.30(7)
C17 C16 C15 172.56(9)
C16 C17 C18 175.82(9)
C7 C18 C17 121.45(9)
C7 C18 P6 116.88(6)
C17 C18 P6 121.66(7)
C20 C19 C24 118.83(8)
C20 C19 P1 118.26(8)
C24 C19 P1 122.77(7)
C19 C20 C21 120.29(11)
C22 C21 C20 120.28(11)
C21 C22 C23 120.13(10)
C24 C23 C22 119.57(11)
C23 C24 C19 120.90(10)
C30 C25 C26 119.41(9)
C30 C25 P1 119.16(8)
C26 C25 P1 120.86(7)
C27 C26 C25 120.01(9)
C28 C27 C26 119.96(10)
C29 C28 C27 120.21(10)
C28 C29 C30 120.05(10)
C25 C30 C29 120.35(10)
C32 C31 C36 119.61(9)
C32 C31 P2 124.35(7)
C36 C31 P2 116.02(7)
C31 C32 C33 119.77(9)
C32 C33 C34 120.78(10)
C35 C34 C33 119.30(10)
C34 C35 C36 120.62(10)
C31 C36 C35 119.87(10)
C38 C37 C42 118.35(8)
C38 C37 P2 120.85(7)
C42 C37 P2 120.34(7)
C39 C38 C37 121.38(10)
C38 C39 C40 120.02(11)
C41 C40 C39 119.43(10)
C42 C41 C40 120.29(11)
C41 C42 C37 120.52(10)
C48 C43 C44 118.66(9)
C48 C43 P3 122.96(7)
C44 C43 P3 117.96(8)
C45 C44 C43 120.10(11)
C46 C45 C44 120.31(11)
C47 C46 C45 119.77(10)
C46 C47 C48 120.59(11)
C43 C48 C47 120.47(10)
C50 C49 C54 117.57(9)
C50 C49 P3 117.84(7)
C54 C49 P3 124.55(7)
C51 C50 C49 121.26(10)
C52 C51 C50 120.15(11)
C51 C52 C53 120.54(11)
C52 C53 C54 120.16(11)
C53 C54 C49 120.31(9)
C60 C55 C56 118.34(8)
C60 C55 P4 117.15(7)
C56 C55 P4 124.50(7)
C57 C56 C55 119.95(10)
C58 C57 C56 120.33(11)
C57 C58 C59 120.61(10)
C58 C59 C60 119.65(10)
C59 C60 C55 121.12(9)
C62 C61 C66 118.63(10)
C62 C61 P4 122.64(7)
C66 C61 P4 118.24(8)
C63 C62 C61 121.50(9)
C64 C63 C62 119.67(10)
C63 C64 C65 119.08(12)
C66 C65 C64 121.16(12)
C65 C66 C61 119.95(11)
C72 C67 C68 119.14(9)
C72 C67 P5 120.37(7)
C68 C67 P5 120.13(8)
C69 C68 C67 120.45(10)
C68 C69 C70 120.33(10)
C71 C70 C69 119.42(11)
C70 C71 C72 121.29(10)
C71 C72 C67 119.36(9)
C74 C73 C78 118.89(9)
C74 C73 P5 123.05(8)
C78 C73 P5 117.85(8)
C75 C74 C73 120.91(11)
C76 C75 C74 119.29(12)
C77 C76 C75 120.58(13)
C76 C77 C78 120.69(14)
C77 C78 C73 119.57(12)
C84 C79 C80 118.93(9)
C84 C79 P6 121.21(8)
C80 C79 P6 118.86(7)
C79 C80 C81 119.76(10)
C82 C81 C80 119.80(12)
C83 C82 C81 120.59(11)
C82 C83 C84 119.74(11)
C83 C84 C79 121.16(11)
C90 C85 C86 120.51(9)
C90 C85 P6 116.53(7)
C86 C85 P6 122.92(7)
C85 C86 C87 118.72(9)
C88 C87 C86 121.00(10)
C87 C88 C89 119.74(10)
C88 C89 C90 119.62(10)
C85 C90 C89 120.40(10)
C93 C92 C97 117.08(11)
C93 C92 C91 122.42(12)
C97 C92 C91 120.49(11)
C94 C93 C92 120.91(13)
C93 C94 C95 120.69(12)
C96 C95 C94 119.13(12)
C97 C96 C95 120.09(14)
C96 C97 C92 122.08(12)
C100 C99 C104 117.47(14)
C100 C99 C98 121.87(15)
C104 C99 C98 120.59(15)
C99 C100 C101 121.42(15)
C102 C101 C100 119.97(14)
C101 C102 C103 118.93(14)
C104 C103 C102 120.61(16)
C103 C104 C99 121.53(15)
C111 C106 C107 119.69(14)
C111 C106 C105 120.64(12)
C107 C106 C105 119.67(14)
C108 C107 C106 118.79(16)
C109 C108 C107 121.04(17)
C108 C109 C110 119.29(18)
C111 C110 C109 120.14(15)
C106 C111 C110 121.03(13)
C121 C120 C125 120.0
C121 C120 C119 115.89(8)
C125 C120 C119 124.06(8)
C122 C121 C120 120.0
C123 C122 C121 120.0
C122 C123 C124 120.0
C125 C124 C123 120.0
C124 C125 C120 120.0
C112 C113 C114 130.56(18)
C112 C113 C118 108.33(18)
C114 C113 C118 120.0
C113 C114 C115 120.0
C116 C115 C114 120.0
C115 C116 C117 120.0
C116 C117 C118 120.0
C117 C118 C113 120.0
C128 C127 C132 120.0
C128 C127 C126 118.53(16)
C132 C127 C126 121.47(16)
C127 C128 C129 120.0
C130 C129 C128 120.0
C129 C130 C131 120.0
C132 C131 C130 120.0
C131 C132 C127 120.0
C135 C134 C139 120.0
C134 C135 C136 120.0
C137 C136 C135 120.0
C138 C137 C136 120.0
C139 C138 C137 120.0
C138 C139 C134 120.0

loop_
_geom_bond_atom_site_label_1
_geom_bond_atom_site_label_2
_geom_bond_distance
Pt1 C1 2.1215(9)
Pt1 C6 2.1952(8)
Pt1 P1 2.2438(3)
Pt1 P6 2.2457(3)
Pt2 C2 2.1224(10)
Pt2 Cl3 2.1982(13)
Pt2 C3 2.211(2)
Pt2 P2 2.2406(3)
Pt2 P3 2.2509(3)
Pt3 C5 2.1156(11)
Pt3 C4 2.1237(10)
Pt3 P5 2.2401(3)
Pt3 P4 2.2481(3)
P1 C25 1.8109(10)
P1 C19 1.8201(9)
P1 C7 1.8499(9)
P2 C37 1.8174(9)
P2 C31 1.8218(9)
P2 C10 1.8461(10)
P3 C49 1.8066(9)
P3 C43 1.8159(9)
P3 C11 1.8430(10)
P4 C55 1.8296(9)
P4 C61 1.8301(11)
P4 C14 1.8458(9)
P5 C67 1.8133(10)
P5 C73 1.8155(9)
P5 C15 1.8451(9)
P6 C79 1.8106(9)
P6 C85 1.8213(9)
P6 C18 1.8521(10)
C7 C18 1.3630(13)
C7 C8 1.4346(14)
C8 C9 1.1925(14)
C9 C10 1.4344(13)
C10 C11 1.3759(13)
C11 C12 1.4180(13)
C12 C13 1.2075(13)
C13 C14 1.4197(13)
C14 C15 1.3788(13)
C15 C16 1.4170(12)
C16 C17 1.2104(13)
C17 C18 1.4233(12)
C19 C20 1.3856(14)
C19 C24 1.3879(15)
C20 C21 1.3890(14)
C21 C22 1.3717(17)
C22 C23 1.3841(17)
C23 C24 1.3837(14)
C25 C30 1.3826(13)
C25 C26 1.3921(13)
C26 C27 1.3874(15)
C27 C28 1.3829(15)
C28 C29 1.3740(17)
C29 C30 1.3876(15)
C31 C32 1.3777(14)
C31 C36 1.3916(13)
C32 C33 1.3868(14)
C33 C34 1.3886(17)
C34 C35 1.3648(17)
C35 C36 1.3926(16)
C37 C38 1.3842(14)
C37 C42 1.3932(14)
C38 C39 1.3730(15)
C39 C40 1.3858(18)
C40 C41 1.3832(17)
C41 C42 1.3821(14)
C43 C48 1.3846(14)
C43 C44 1.4087(15)
C44 C45 1.3873(15)
C45 C46 1.3870(19)
C46 C47 1.3705(17)
C47 C48 1.3938(14)
C49 C50 1.4041(14)
C49 C54 1.4096(14)
C50 C51 1.3763(16)
C51 C52 1.3671(18)
C52 C53 1.3806(17)
C53 C54 1.3864(15)
C55 C60 1.3876(13)
C55 C56 1.3925(14)
C56 C57 1.3875(16)
C57 C58 1.3638(17)
C58 C59 1.3680(16)
C59 C60 1.3778(13)
C61 C62 1.3858(14)
C61 C66 1.3863(15)
C62 C63 1.3813(16)
C63 C64 1.3811(16)
C64 C65 1.3868(18)
C65 C66 1.3795(19)
C67 C72 1.3945(14)
C67 C68 1.4009(12)
C68 C69 1.3771(16)
C69 C70 1.3913(17)
C70 C71 1.3707(15)
C71 C72 1.3937(16)
C73 C74 1.3839(15)
C73 C78 1.3981(16)
C74 C75 1.3836(15)
C75 C76 1.375(2)
C76 C77 1.366(2)
C77 C78 1.3794(18)
C79 C84 1.3870(14)
C79 C80 1.3993(16)
C80 C81 1.3995(15)
C81 C82 1.3887(19)
C82 C83 1.370(2)
C83 C84 1.3869(16)
C85 C90 1.3755(13)
C85 C86 1.3824(14)
C86 C87 1.4089(14)
C87 C88 1.3709(16)
C88 C89 1.3869(17)
C89 C90 1.3978(15)
C91 C92 1.5060(18)
C92 C93 1.3881(17)
C92 C97 1.390(2)
C93 C94 1.3788(17)
C94 C95 1.379(2)
C95 C96 1.3708(19)
C96 C97 1.3704(19)
C98 C99 1.520(2)
C99 C100 1.373(2)
C99 C104 1.376(2)
C100 C101 1.380(2)
C101 C102 1.365(2)
C102 C103 1.377(2)
C103 C104 1.357(2)
C105 C106 1.484(2)
C106 C111 1.3569(19)
C106 C107 1.406(2)
C107 C108 1.394(3)
C108 C109 1.362(3)
C109 C110 1.394(2)
C110 C111 1.374(2)
C119 C120 1.5860(19)
C120 C121 1.3900
C120 C125 1.3900
C121 C122 1.3900
C122 C123 1.3900
C123 C124 1.3900
C124 C125 1.3900
C112 C113 1.350(4)
C113 C114 1.3900
C113 C118 1.3900
C114 C115 1.3900
C115 C116 1.3900
C116 C117 1.3900
C117 C118 1.3900
C126 C127 1.576(4)
C127 C128 1.3900
C127 C132 1.3900
C128 C129 1.3900
C129 C130 1.3900
C130 C131 1.3900
C131 C132 1.3900
C134 C135 1.3900
C134 C139 1.3900
C135 C136 1.3900
C136 C137 1.3900
C137 C138 1.3900
C138 C139 1.3900
